data_7114901
loop_
_publ_author_name
'Holland, Joanne M.'
'Kilner, Colin A.'
'Thornton-Pett, Mark'
'Halcrow, Malcolm A.'
'McAllister, Judith A.'
'Lu, Zhibao'

_publ_section_title
;
 An unusual abrupt thermal spin-state transition in [FeL2][BF4]2 [L =
 2,6-di(pyrazol-1-yl)pyridine]
;
_journal_issue 6
_journal_name_full 'Chemical Communications'
_journal_page_first 577
_journal_paper_doi 10.1039/b100995h
_journal_year 2001
_chemical_formula_moiety '[C22 H18 Fe N10] 2[B F4]'
_chemical_formula_sum 'C22 H18 B2 F8 Fe N10'
_chemical_formula_weight 651.93
_chemical_name_systematic
; 
Bis-[2,6-dipyrazol-1-ylpyridine]iron(II) ditetrafluoroborate 
;
_space_group_IT_number 4
_symmetry_cell_setting monoclinic
_symmetry_space_group_name_Hall 'P 2yb'
_symmetry_space_group_name_H-M 'P 1 21 1'
_atom_sites_solution_hydrogens geom
_atom_sites_solution_primary direct
_atom_sites_solution_secondary difmap
_audit_creation_method SHELXL-97
_cell_angle_alpha 90.00
_cell_angle_beta 95.7050(18)
_cell_angle_gamma 90.00
_cell_formula_units_Z 2
_cell_length_a 8.4947(2)
_cell_length_b 8.5070(2)
_cell_length_c 19.0535(6)
_cell_measurement_reflns_used 15406
_cell_measurement_temperature 290(2)
_cell_measurement_theta_max 27.42
_cell_measurement_theta_min 3.40
_cell_volume 1370.07(6)
_computing_cell_refinement 'DENZO-SMN (Otwinowski & Minor, 1996)'
_computing_data_collection 'COLLECT (Nonius, 1999)'
_computing_data_reduction 'DENZO-SMN (Otwinowski & Minor, 1996)'
_computing_molecular_graphics 'ORTEX (McArdle, 1995)'
_computing_publication_material 'local program'
_computing_structure_refinement 'SHELXL-97 (Sheldrick, 1997)'
_computing_structure_solution 'SHELXS-97 (Sheldrick, 1990)'
_diffrn_ambient_temperature 290(2)
_diffrn_detector_area_resol_mean 9.091
_diffrn_measured_fraction_theta_full 0.975
_diffrn_measured_fraction_theta_max 0.975
_diffrn_measurement_device_type 'Nonius KappaCCD area detector diffractometer'
_diffrn_measurement_method
;
Detector set at 30mm from sample with different 2theta offsets 
1 degree phi exposures for chi=0 degree settings
1 degree omega exposures for chi=90 degree settings
;
_diffrn_radiation_monochromator graphite
_diffrn_radiation_source 'fine-focus sealed tube'
_diffrn_radiation_type MoK\a
_diffrn_radiation_wavelength 0.71073
_diffrn_reflns_av_R_equivalents 0.0426
_diffrn_reflns_av_sigmaI/netI 0.0461
_diffrn_reflns_limit_h_max 10
_diffrn_reflns_limit_h_min -11
_diffrn_reflns_limit_k_max 9
_diffrn_reflns_limit_k_min -11
_diffrn_reflns_limit_l_max 24
_diffrn_reflns_limit_l_min -21
_diffrn_reflns_number 15406
_diffrn_reflns_theta_full 27.42
_diffrn_reflns_theta_max 27.42
_diffrn_reflns_theta_min 3.40
_exptl_absorpt_coefficient_mu 0.639
_exptl_absorpt_correction_T_max 0.9448
_exptl_absorpt_correction_T_min 0.8414
_exptl_absorpt_correction_type multi-scan
_exptl_absorpt_process_details
;? 
Using multiple and symmetry-related data measurements via the program SORTAV
See R.H. Blessing, Acta Cryst (1995), A51, 33-38 
;
_exptl_crystal_colour Yellow
_exptl_crystal_density_diffrn 1.580
_exptl_crystal_density_method 'not measured'
_exptl_crystal_description Prism
_exptl_crystal_F_000 656
_exptl_crystal_size_max 0.28
_exptl_crystal_size_mid 0.21
_exptl_crystal_size_min 0.09
_refine_diff_density_max 0.205
_refine_diff_density_min -0.197
_refine_diff_density_rms 0.035
_refine_ls_abs_structure_details 'Flack H D (1983), Acta Cryst. A39, 876-881'
_refine_ls_abs_structure_Flack 0.022(15)
_refine_ls_extinction_coef 0.179(14)
_refine_ls_extinction_expression Fc^*^=kFc[1+0.001xFc^2^\l^3^/sin(2\q)]^-1/4^
_refine_ls_extinction_method SHELXL
_refine_ls_goodness_of_fit_ref 1.033
_refine_ls_hydrogen_treatment constr
_refine_ls_matrix_type full
_refine_ls_number_parameters 454
_refine_ls_number_reflns 5442
_refine_ls_number_restraints 61
_refine_ls_restrained_S_all 1.045
_refine_ls_R_factor_all 0.0432
_refine_ls_R_factor_gt 0.0400
_refine_ls_shift/su_max 0.002
_refine_ls_shift/su_mean 0.000
_refine_ls_structure_factor_coef Fsqd
_refine_ls_weighting_details 'calc w=1/[\s^2^(Fo^2^)+(0.0615P)^2^+0.1825P] where P=(Fo^2^+2Fc^2^)/3'
_refine_ls_weighting_scheme calc
_refine_ls_wR_factor_gt 0.1075
_refine_ls_wR_factor_ref 0.1102
_reflns_number_gt 5099
_reflns_number_total 5442
_reflns_threshold_expression >2sigma(I)
_cod_data_source_file b100995h.txt
_cod_data_source_block mh37rt
_cod_depositor_comments
;
The following automatic conversions were performed:

'_symmetry_cell_setting' value 'Monoclinic' changed to 'monoclinic'
according to
/usr/data/users/saulius/automatic-downloads/retrospective/RSC/lib/dictionaries/cif_core.dic
dictionary named 'cif_core.dic' version 2.4.2 from 2011-04-26.

Automatic conversion script
Id: cif_fix_values 2281 2013-09-26 08:29:07Z andrius 
;
_cod_original_sg_symbol_H-M 'P 21'
_cod_database_code 7114901

loop_
_symmetry_equiv_pos_as_xyz
'x, y, z'
'-x, y+1/2, -z'

loop_
_atom_site_label
_atom_site_type_symbol
_atom_site_fract_x
_atom_site_fract_y
_atom_site_fract_z
_atom_site_U_iso_or_equiv
_atom_site_adp_type
_atom_site_occupancy
_atom_site_symmetry_multiplicity
_atom_site_calc_flag
_atom_site_refinement_flags
_atom_site_disorder_assembly
_atom_site_disorder_group
Fe1 Fe 0.73833(4) 0.84482(6) 0.747392(16) 0.05782(16) Uani 1 1 d . . .
N2 N 0.7219(2) 0.8415(3) 0.63540(10) 0.0531(4) Uani 1 1 d . . .
C3 C 0.5939(3) 0.8950(3) 0.59721(13) 0.0554(5) Uani 1 1 d . . .
C4 C 0.5797(4) 0.9009(4) 0.52431(15) 0.0701(7) Uani 1 1 d . . .
H4 H 0.4881 0.9378 0.4987 0.084 Uiso 1 1 calc R . .
C5 C 0.7079(4) 0.8495(5) 0.49125(14) 0.0753(7) Uani 1 1 d . . .
H5 H 0.7036 0.8539 0.4423 0.090 Uiso 1 1 calc R . .
C6 C 0.8419(4) 0.7920(4) 0.52924(16) 0.0721(8) Uani 1 1 d . . .
H6 H 0.9281 0.7565 0.5072 0.087 Uiso 1 1 calc R . .
C7 C 0.8421(3) 0.7895(3) 0.60204(14) 0.0578(6) Uani 1 1 d . . .
N8 N 0.4742(3) 0.9434(3) 0.63880(12) 0.0577(5) Uani 1 1 d . . .
N9 N 0.5021(3) 0.9333(3) 0.71044(12) 0.0593(5) Uani 1 1 d . . .
C10 C 0.3706(4) 0.9859(4) 0.73441(18) 0.0698(7) Uani 1 1 d . . .
H10 H 0.3538 0.9912 0.7818 0.084 Uiso 1 1 calc R . .
C11 C 0.2606(4) 1.0322(4) 0.6788(2) 0.0803(9) Uani 1 1 d . . .
H11 H 0.1609 1.0748 0.6823 0.096 Uiso 1 1 calc R . .
C12 C 0.3279(4) 1.0029(4) 0.6191(2) 0.0730(8) Uani 1 1 d . . .
H12 H 0.2829 1.0200 0.5733 0.088 Uiso 1 1 calc R . .
N13 N 0.9693(3) 0.7342(3) 0.64808(14) 0.0616(5) Uani 1 1 d . . .
N14 N 0.9604(3) 0.7477(3) 0.71916(14) 0.0653(6) Uani 1 1 d . . .
C15 C 1.0904(4) 0.6790(4) 0.7488(2) 0.0806(9) Uani 1 1 d . . .
H15 H 1.1185 0.6723 0.7972 0.097 Uiso 1 1 calc R . .
C16 C 1.1790(4) 0.6185(5) 0.6976(3) 0.0956(12) Uani 1 1 d . . .
H16 H 1.2740 0.5638 0.7053 0.115 Uiso 1 1 calc R . .
C17 C 1.1012(4) 0.6539(4) 0.6348(2) 0.0814(9) Uani 1 1 d . . .
H17 H 1.1318 0.6283 0.5907 0.098 Uiso 1 1 calc R . .
N18 N 0.7355(2) 0.8253(3) 0.85854(10) 0.0529(5) Uani 1 1 d . . .
C19 C 0.7871(3) 0.9419(3) 0.90095(13) 0.0551(5) Uani 1 1 d . . .
C20 C 0.7860(4) 0.9360(4) 0.97362(15) 0.0676(7) Uani 1 1 d . . .
H20 H 0.8227 1.0193 1.0023 0.081 Uiso 1 1 calc R . .
C21 C 0.7279(4) 0.8005(4) 1.00134(16) 0.0741(9) Uani 1 1 d . . .
H21 H 0.7238 0.7927 1.0498 0.089 Uiso 1 1 calc R . .
C22 C 0.6759(4) 0.6766(4) 0.95869(16) 0.0699(7) Uani 1 1 d . . .
H22 H 0.6382 0.5845 0.9773 0.084 Uiso 1 1 calc R . .
C23 C 0.6822(3) 0.6953(3) 0.88720(15) 0.0586(6) Uani 1 1 d . . .
N24 N 0.8445(3) 1.0708(3) 0.86434(11) 0.0579(5) Uani 1 1 d . . .
N25 N 0.8394(3) 1.0626(3) 0.79277(12) 0.0609(5) Uani 1 1 d . . .
C26 C 0.9079(4) 1.1942(4) 0.77456(18) 0.0711(7) Uani 1 1 d . . .
H26 H 0.9217 1.2222 0.7284 0.085 Uiso 1 1 calc R . .
C27 C 0.9564(4) 1.2850(4) 0.8333(2) 0.0812(9) Uani 1 1 d . . .
H27 H 1.0068 1.3822 0.8340 0.097 Uiso 1 1 calc R . .
C28 C 0.9153(4) 1.2029(4) 0.88947(18) 0.0737(8) Uani 1 1 d . . .
H28 H 0.9328 1.2325 0.9366 0.088 Uiso 1 1 calc R . .
N29 N 0.6318(3) 0.5798(3) 0.83678(14) 0.0634(5) Uani 1 1 d . . .
N30 N 0.6496(3) 0.6098(3) 0.76781(13) 0.0651(6) Uani 1 1 d . . .
C31 C 0.5966(4) 0.4795(4) 0.7337(2) 0.0792(9) Uani 1 1 d . . .
H31 H 0.5956 0.4648 0.6853 0.095 Uiso 1 1 calc R . .
C32 C 0.5440(4) 0.3708(4) 0.7790(3) 0.0934(11) Uani 1 1 d . . .
H32 H 0.5011 0.2724 0.7676 0.112 Uiso 1 1 calc R . .
C33 C 0.5681(4) 0.4375(4) 0.8449(3) 0.0856(10) Uani 1 1 d . . .
H33 H 0.5446 0.3925 0.8871 0.103 Uiso 1 1 calc R . .
B34 B 0.7968(5) 0.2867(5) 0.5771(2) 0.0726(9) Uani 1 1 d D . .
F35 F 0.6829(15) 0.2294(13) 0.6176(5) 0.084(3) Uani 0.50 1 d PD A 1
F36 F 0.7637(13) 0.2134(10) 0.5096(4) 0.118(4) Uani 0.50 1 d PD A 1
F37 F 0.7820(15) 0.4425(8) 0.5676(7) 0.146(5) Uani 0.50 1 d PD A 1
F38 F 0.9445(8) 0.2505(17) 0.6056(4) 0.131(6) Uani 0.50 1 d PD A 1
F39 F 0.690(3) 0.223(3) 0.6153(12) 0.134(13) Uiso 0.25 1 d PD A 2
F40 F 0.948(2) 0.253(3) 0.6035(13) 0.186(17) Uiso 0.25 1 d PD A 2
F41 F 0.7716(14) 0.243(2) 0.5059(6) 0.059(2) Uiso 0.25 1 d PD A 2
F42 F 0.780(2) 0.4498(14) 0.5755(10) 0.086(4) Uiso 0.25 1 d PD A 2
F43 F 0.6532(15) 0.254(2) 0.6015(9) 0.087(6) Uiso 0.25 1 d PD A 3
F44 F 0.9023(15) 0.1679(13) 0.5957(7) 0.106(5) Uiso 0.25 1 d PD A 3
F45 F 0.7912(15) 0.3146(19) 0.5104(5) 0.120(5) Uiso 0.25 1 d PD A 3
F46 F 0.858(2) 0.4167(17) 0.6166(9) 0.167(6) Uiso 0.25 1 d PD A 3
B47 B 0.7368(6) 0.3110(5) 1.0739(2) 0.0863(12) Uani 1 1 d D . .
F48 F 0.6583(9) 0.2983(9) 1.0018(3) 0.076(2) Uani 0.50 1 d PD B 4
F49 F 0.6743(8) 0.1903(11) 1.1096(4) 0.085(2) Uani 0.50 1 d PD B 4
F50 F 0.8905(6) 0.2952(12) 1.0677(4) 0.124(3) Uani 0.50 1 d PD B 4
F51 F 0.6932(19) 0.4530(9) 1.0993(4) 0.160(5) Uani 0.50 1 d PD B 4
F52 F 0.8813(17) 0.374(2) 1.1020(9) 0.169(7) Uiso 0.25 1 d PD B 5
F53 F 0.7223(17) 0.3180(16) 1.0051(5) 0.090(4) Uiso 0.25 1 d PD B 5
F54 F 0.7198(16) 0.1651(14) 1.1012(8) 0.093(5) Uiso 0.25 1 d PD B 5
F55 F 0.6265(17) 0.4121(16) 1.1000(8) 0.113(5) Uiso 0.25 1 d PD B 5
F56 F 0.6564(18) 0.2514(16) 1.1258(7) 0.104(6) Uiso 0.25 1 d PD B 6
F57 F 0.7880(18) 0.4602(15) 1.0963(9) 0.120(5) Uiso 0.25 1 d PD B 6
F58 F 0.8873(15) 0.2251(15) 1.0789(8) 0.099(4) Uiso 0.25 1 d PD B 6
F59 F 0.663(3) 0.306(3) 1.0101(8) 0.133(13) Uiso 0.25 1 d PD B 6

loop_
_atom_site_aniso_label
_atom_site_aniso_U_11
_atom_site_aniso_U_22
_atom_site_aniso_U_33
_atom_site_aniso_U_23
_atom_site_aniso_U_13
_atom_site_aniso_U_12
Fe1 0.0592(2) 0.0662(2) 0.04744(19) -0.00397(16) 0.00212(12) 0.00314(19)
N2 0.0521(9) 0.0535(10) 0.0535(9) -0.0021(12) 0.0049(7) -0.0009(12)
C3 0.0542(13) 0.0561(13) 0.0551(13) 0.0006(10) 0.0017(10) -0.0061(10)
C4 0.0774(18) 0.0717(17) 0.0583(14) 0.0038(12) -0.0078(13) -0.0080(14)
C5 0.100(2) 0.0754(17) 0.0515(12) -0.0043(16) 0.0107(12) -0.010(2)
C6 0.0805(19) 0.0748(18) 0.0647(16) -0.0138(13) 0.0252(14) -0.0127(14)
C7 0.0591(14) 0.0536(12) 0.0617(14) -0.0081(10) 0.0115(11) -0.0064(10)
N8 0.0516(11) 0.0568(12) 0.0639(12) 0.0041(9) 0.0011(9) 0.0013(9)
N9 0.0548(11) 0.0599(12) 0.0636(12) -0.0015(10) 0.0089(9) -0.0010(9)
C10 0.0661(17) 0.0630(16) 0.0834(19) -0.0056(14) 0.0230(14) 0.0008(13)
C11 0.0547(16) 0.0692(18) 0.117(3) -0.0059(18) 0.0081(16) 0.0069(14)
C12 0.0603(16) 0.0622(17) 0.094(2) 0.0082(15) -0.0041(15) 0.0067(13)
N13 0.0515(11) 0.0600(12) 0.0738(14) -0.0066(10) 0.0092(9) 0.0004(9)
N14 0.0548(12) 0.0686(14) 0.0705(14) -0.0047(11) -0.0027(10) 0.0022(10)
C15 0.0614(17) 0.074(2) 0.102(2) 0.0077(18) -0.0126(16) -0.0022(15)
C16 0.0563(18) 0.087(2) 0.142(4) 0.000(2) 0.001(2) 0.0145(17)
C17 0.0636(18) 0.0681(18) 0.116(3) -0.0102(17) 0.0246(18) 0.0058(14)
N18 0.0476(9) 0.0587(13) 0.0524(9) 0.0002(10) 0.0045(7) 0.0029(10)
C19 0.0506(12) 0.0599(14) 0.0542(12) -0.0006(11) 0.0025(9) 0.0053(10)
C20 0.0674(16) 0.0774(19) 0.0567(14) -0.0057(13) -0.0001(12) 0.0035(14)
C21 0.0740(18) 0.095(3) 0.0530(14) 0.0073(14) 0.0069(12) 0.0105(15)
C22 0.0681(17) 0.0753(18) 0.0673(17) 0.0129(14) 0.0110(12) 0.0016(14)
C23 0.0486(13) 0.0622(14) 0.0646(14) 0.0035(12) 0.0046(10) 0.0048(11)
N24 0.0534(11) 0.0628(13) 0.0567(12) -0.0034(9) 0.0019(8) -0.0001(9)
N25 0.0591(12) 0.0670(13) 0.0562(12) 0.0032(10) 0.0043(9) 0.0051(10)
C26 0.0703(18) 0.0665(17) 0.0774(18) 0.0123(14) 0.0107(13) 0.0019(14)
C27 0.0724(19) 0.0729(18) 0.098(2) -0.0022(17) 0.0064(16) -0.0123(15)
C28 0.0657(17) 0.0776(19) 0.0770(18) -0.0133(15) 0.0024(13) -0.0130(15)
N29 0.0543(12) 0.0580(13) 0.0785(15) 0.0000(11) 0.0095(10) 0.0025(10)
N30 0.0598(13) 0.0647(13) 0.0704(15) -0.0101(11) 0.0038(10) 0.0046(11)
C31 0.0668(18) 0.0697(19) 0.098(2) -0.0203(17) -0.0055(16) 0.0063(15)
C32 0.076(2) 0.062(2) 0.140(3) -0.020(2) -0.0014(19) -0.0086(16)
C33 0.0710(19) 0.0566(17) 0.130(3) 0.0066(18) 0.0139(19) -0.0048(14)
B34 0.078(2) 0.073(2) 0.0677(19) 0.0044(15) 0.0129(16) -0.0034(16)
F35 0.103(5) 0.079(4) 0.075(4) -0.011(3) 0.044(4) -0.024(4)
F36 0.180(8) 0.099(6) 0.084(4) -0.019(3) 0.056(4) -0.035(4)
F37 0.195(9) 0.057(3) 0.169(9) 0.022(3) -0.065(6) -0.049(4)
F38 0.070(3) 0.239(15) 0.085(4) 0.061(6) 0.009(2) 0.047(5)
B47 0.097(3) 0.092(3) 0.072(2) 0.0063(19) 0.0175(19) -0.014(2)
F48 0.073(4) 0.095(4) 0.060(2) 0.0187(19) 0.0060(17) -0.009(2)
F49 0.055(3) 0.118(6) 0.082(4) 0.041(4) 0.002(2) -0.018(3)
F50 0.070(3) 0.198(8) 0.105(4) -0.025(5) 0.020(2) -0.063(4)
F51 0.296(16) 0.105(5) 0.093(4) -0.019(3) 0.087(8) 0.000(7)

loop_
_atom_type_symbol
_atom_type_description
_atom_type_scat_dispersion_real
_atom_type_scat_dispersion_imag
_atom_type_scat_source
C C 0.0033 0.0016 'International Tables Vol C Tables 4.2.6.8 and 6.1.1.4'
H H 0.0000 0.0000 'International Tables Vol C Tables 4.2.6.8 and 6.1.1.4'
N N 0.0061 0.0033 'International Tables Vol C Tables 4.2.6.8 and 6.1.1.4'
Fe Fe 0.3463 0.8444 'International Tables Vol C Tables 4.2.6.8 and 6.1.1.4'
B B 0.0013 0.0007 'International Tables Vol C Tables 4.2.6.8 and 6.1.1.4'
F F 0.0171 0.0103 'International Tables Vol C Tables 4.2.6.8 and 6.1.1.4'

loop_
_geom_angle_atom_site_label_1
_geom_angle_atom_site_label_2
_geom_angle_atom_site_label_3
_geom_angle
N2 Fe1 N18 173.15(10)
N2 Fe1 N14 73.65(9)
N18 Fe1 N14 108.21(9)
N2 Fe1 N25 113.14(9)
N18 Fe1 N25 73.44(9)
N14 Fe1 N25 95.95(9)
N2 Fe1 N30 100.21(10)
N18 Fe1 N30 73.31(10)
N14 Fe1 N30 91.12(10)
N25 Fe1 N30 146.58(9)
N2 Fe1 N9 73.47(8)
N18 Fe1 N9 104.24(8)
N14 Fe1 N9 147.08(9)
N25 Fe1 N9 98.46(9)
N30 Fe1 N9 92.88(9)
C3 N2 C7 118.5(2)
C3 N2 Fe1 120.97(17)
C7 N2 Fe1 120.47(17)
N2 C3 C4 123.3(3)
N2 C3 N8 112.9(2)
C4 C3 N8 123.8(2)
C5 C4 C3 116.9(3)
C6 C5 C4 121.4(3)
C5 C6 C7 116.7(3)
N2 C7 C6 123.2(3)
N2 C7 N13 113.1(2)
C6 C7 N13 123.7(3)
C12 N8 N9 111.2(2)
C12 N8 C3 130.1(3)
N9 N8 C3 118.7(2)
C10 N9 N8 104.8(2)
C10 N9 Fe1 141.3(2)
N8 N9 Fe1 113.89(16)
N9 C10 C11 110.9(3)
C12 C11 C10 106.3(3)
C11 C12 N8 106.8(3)
C17 N13 N14 110.8(3)
C17 N13 C7 130.6(3)
N14 N13 C7 118.4(2)
C15 N14 N13 105.0(3)
C15 N14 Fe1 140.2(3)
N13 N14 Fe1 114.30(17)
N14 C15 C16 110.5(4)
C17 C16 C15 106.9(3)
C16 C17 N13 106.8(4)
C19 N18 C23 118.5(2)
C19 N18 Fe1 120.81(19)
C23 N18 Fe1 120.73(19)
N18 C19 C20 123.1(3)
N18 C19 N24 112.9(2)
C20 C19 N24 124.0(3)
C21 C20 C19 116.8(3)
C22 C21 C20 121.3(3)
C21 C22 C23 117.0(3)
N18 C23 C22 123.3(3)
N18 C23 N29 113.0(2)
C22 C23 N29 123.7(3)
C28 N24 N25 111.7(2)
C28 N24 C19 129.7(2)
N25 N24 C19 118.5(2)
C26 N25 N24 104.3(2)
C26 N25 Fe1 141.2(2)
N24 N25 Fe1 114.35(17)
N25 C26 C27 111.2(3)
C28 C27 C26 105.7(3)
N24 C28 C27 107.0(3)
C33 N29 N30 111.4(3)
C33 N29 C23 130.4(3)
N30 N29 C23 118.1(2)
C31 N30 N29 104.4(3)
C31 N30 Fe1 140.9(3)
N29 N30 Fe1 114.62(18)
N30 C31 C32 111.6(3)
C31 C32 C33 105.6(3)
N29 C33 C32 107.0(4)
F37 B34 F38 110.5(8)
F39 B34 F40 112.3(13)
F45 B34 F44 110.5(8)
F45 B34 F43 115.0(9)
F44 B34 F43 110.0(9)
F37 B34 F35 111.1(8)
F38 B34 F35 111.6(7)
F39 B34 F42 110.1(12)
F40 B34 F42 107.9(13)
F39 B34 F41 112.0(12)
F40 B34 F41 110.5(12)
F42 B34 F41 103.6(9)
F45 B34 F46 110.9(9)
F44 B34 F46 104.1(9)
F43 B34 F46 105.7(10)
F37 B34 F36 107.6(7)
F38 B34 F36 110.7(7)
F35 B34 F36 105.2(6)
F59 B47 F56 115.7(13)
F53 B47 F54 115.1(9)
F50 B47 F51 115.1(8)
F50 B47 F49 113.7(6)
F51 B47 F49 110.8(7)
F59 B47 F57 114.9(13)
F56 B47 F57 106.4(9)
F53 B47 F52 111.0(9)
F54 B47 F52 109.1(10)
F53 B47 F55 109.2(9)
F54 B47 F55 108.9(8)
F52 B47 F55 102.8(10)
F59 B47 F58 112.2(12)
F56 B47 F58 105.4(8)
F57 B47 F58 100.9(8)
F50 B47 F48 105.5(5)
F51 B47 F48 106.4(6)
F49 B47 F48 104.3(5)

loop_
_geom_bond_atom_site_label_1
_geom_bond_atom_site_label_2
_geom_bond_distance
Fe1 N2 2.1248(19)
Fe1 N18 2.127(2)
Fe1 N14 2.175(3)
Fe1 N25 2.184(3)
Fe1 N30 2.185(3)
Fe1 N9 2.193(2)
N2 C3 1.327(3)
N2 C7 1.331(3)
C3 C4 1.383(4)
C3 N8 1.412(4)
C4 C5 1.382(5)
C5 C6 1.377(5)
C6 C7 1.387(4)
C7 N13 1.403(4)
N8 C12 1.360(4)
N8 N9 1.365(3)
N9 C10 1.326(4)
C10 C11 1.398(5)
C11 C12 1.345(5)
N13 C17 1.357(4)
N13 N14 1.369(4)
N14 C15 1.326(4)
C15 C16 1.390(6)
C16 C17 1.341(6)
N18 C19 1.327(4)
N18 C23 1.332(4)
C19 C20 1.387(4)
C19 N24 1.412(4)
C20 C21 1.379(5)
C21 C22 1.376(5)
C22 C23 1.378(4)
C23 N29 1.410(4)
N24 C28 1.340(4)
N24 N25 1.362(3)
N25 C26 1.324(4)
C26 C27 1.389(5)
C27 C28 1.352(5)
N29 C33 1.341(4)
N29 N30 1.362(4)
N30 C31 1.340(4)
C31 C32 1.370(6)
C32 C33 1.375(6)
B34 F45 1.289(10)
B34 F39 1.333(14)
B34 F37 1.342(8)
B34 F38 1.353(7)
B34 F40 1.365(14)
B34 F44 1.374(11)
B34 F43 1.376(12)
B34 F35 1.385(7)
B34 F42 1.395(12)
B34 F41 1.401(11)
B34 F46 1.408(12)
B34 F36 1.431(8)
B47 F53 1.305(10)
B47 F59 1.312(13)
B47 F50 1.329(7)
B47 F56 1.356(12)
B47 F54 1.359(11)
B47 F51 1.366(8)
B47 F49 1.368(6)
B47 F57 1.395(12)
B47 F52 1.396(12)
B47 F55 1.399(12)
B47 F58 1.467(12)
B47 F48 1.470(7)
